data_1513842
loop_
_publ_author_name
'Tondreau, Aaron M.'
'Benk\>o, Zolt\'an'
'Harmer, Jeffrey R.'
'Gr\"utzmacher, Hansj\"org'

_publ_section_title
;
 Sodium phosphaethynolate, Na(OCP), as a &#x201C;P&#x201D; transfer
 reagent for the synthesis of N-heterocyclic carbene supported P3 and PAsP
 radicals
;
_journal_issue 4
_journal_name_full 'Chemical Science'
_journal_page_first 1545
_journal_paper_doi 10.1039/c3sc53140f
_journal_volume 5
_journal_year 2014
_chemical_formula_moiety 'C54 H72 N4 P3'
_chemical_formula_sum 'C54 H72 N4 P3'
_chemical_formula_weight 870.07
_chemical_name_common 1,3-bis(1,3-bis(2,6-diisopropylphenyl)-1H-imidazol-2(3H)-ylidene)triphosphinyl
_chemical_name_systematic
; 
 ? 
;
_space_group_IT_number 2
_symmetry_cell_setting triclinic
_symmetry_space_group_name_Hall '-P 1'
_symmetry_space_group_name_H-M 'P -1'
_atom_sites_solution_hydrogens geom
_atom_sites_solution_primary direct
_atom_sites_solution_secondary difmap
_audit_creation_method SHELXL-97
_cell_angle_alpha 85.6800(10)
_cell_angle_beta 89.6010(10)
_cell_angle_gamma 79.2550(10)
_cell_formula_units_Z 2
_cell_length_a 11.9151(2)
_cell_length_b 13.5428(2)
_cell_length_c 15.8914(3)
_cell_measurement_reflns_used 5770
_cell_measurement_temperature 100(2)
_cell_measurement_theta_max 26.95
_cell_measurement_theta_min 2.17
_cell_volume 2512.11(7)
_computing_cell_refinement 'Bruker SAINT'
_computing_data_collection 'Bruker APEX2'
_computing_data_reduction 'Bruker SAINT'
_computing_molecular_graphics 'Bruker SHELXTL'
_computing_publication_material 'Bruker SHELXTL'
_computing_structure_refinement 'SHELXL-97 (Sheldrick, 2008)'
_computing_structure_solution 'SHELXS-97 (Sheldrick, 2008)'
_diffrn_ambient_temperature 100(2)
_diffrn_measured_fraction_theta_full 0.996
_diffrn_measured_fraction_theta_max 0.996
_diffrn_measurement_device_type 'Bruker APEX-II CCD'
_diffrn_measurement_method '\f and \w scans'
_diffrn_radiation_monochromator graphite
_diffrn_radiation_source 'fine-focus sealed tube'
_diffrn_radiation_type MoK\a
_diffrn_radiation_wavelength 0.71073
_diffrn_reflns_av_R_equivalents 0.0343
_diffrn_reflns_av_sigmaI/netI 0.0590
_diffrn_reflns_limit_h_max 15
_diffrn_reflns_limit_h_min -13
_diffrn_reflns_limit_k_max 17
_diffrn_reflns_limit_k_min -15
_diffrn_reflns_limit_l_max 20
_diffrn_reflns_limit_l_min -20
_diffrn_reflns_number 26055
_diffrn_reflns_theta_full 27.54
_diffrn_reflns_theta_max 27.54
_diffrn_reflns_theta_min 1.29
_exptl_absorpt_coefficient_mu 0.157
_exptl_absorpt_correction_T_max 0.9799
_exptl_absorpt_correction_T_min 0.9485
_exptl_absorpt_correction_type empirical
_exptl_absorpt_process_details 'SADABS-2008/1 - Bruker AXS area detector scaling and absorption correction '
_exptl_crystal_colour Purple
_exptl_crystal_density_diffrn 1.150
_exptl_crystal_density_method 'not measured'
_exptl_crystal_description Plate
_exptl_crystal_F_000 938
_exptl_crystal_size_max 0.34
_exptl_crystal_size_mid 0.22
_exptl_crystal_size_min 0.13
_refine_diff_density_max 0.351
_refine_diff_density_min -0.310
_refine_diff_density_rms 0.055
_refine_ls_extinction_method none
_refine_ls_goodness_of_fit_ref 1.021
_refine_ls_hydrogen_treatment mixed
_refine_ls_matrix_type full
_refine_ls_number_parameters 662
_refine_ls_number_reflns 11545
_refine_ls_number_restraints 0
_refine_ls_restrained_S_all 1.021
_refine_ls_R_factor_all 0.0837
_refine_ls_R_factor_gt 0.0465
_refine_ls_shift/su_max 0.003
_refine_ls_shift/su_mean 0.000
_refine_ls_structure_factor_coef Fsqd
_refine_ls_weighting_details 'calc w=1/[\s^2^(Fo^2^)+(0.0514P)^2^+0.7287P] where P=(Fo^2^+2Fc^2^)/3'
_refine_ls_weighting_scheme calc
_refine_ls_wR_factor_gt 0.1027
_refine_ls_wR_factor_ref 0.1180
_reflns_number_gt 7850
_reflns_number_total 11545
_reflns_threshold_expression >2sigma(I)
_cod_data_source_file c3sc53140f.txt
_cod_data_source_block nhcpppnhcdot
_cod_depositor_comments
;
The following automatic conversions were performed:

'_symmetry_cell_setting' value 'Triclinic' changed to 'triclinic'
according to
/usr/data/users/saulius/crontab/automatic-downloads/current/RSC/lib/dictionaries/cif_core.dic
dictionary named 'cif_core.dic' version 2.4.2 from 2011-04-26.

Automatic conversion script
Id: cif_fix_values 2281 2013-09-26 08:29:07Z andrius 
;
_cod_original_sg_symbol_H-M 'P-1   '
_cod_database_code 1513842

loop_
_symmetry_equiv_pos_as_xyz
'x, y, z'
'-x, -y, -z'

loop_
_atom_site_label
_atom_site_type_symbol
_atom_site_fract_x
_atom_site_fract_y
_atom_site_fract_z
_atom_site_U_iso_or_equiv
_atom_site_adp_type
_atom_site_occupancy
_atom_site_symmetry_multiplicity
_atom_site_calc_flag
_atom_site_refinement_flags
C1 C 0.20357(15) 0.04569(14) 0.27848(11) 0.0165(4) Uani 1 1 d .
C2 C 0.16326(16) -0.11071(15) 0.30833(12) 0.0205(4) Uani 1 1 d .
C3 C 0.10212(17) -0.07006(14) 0.24028(12) 0.0211(4) Uani 1 1 d .
C4 C 0.08316(16) 0.08265(13) 0.14281(11) 0.0172(4) Uani 1 1 d .
C5 C -0.03149(16) 0.12816(14) 0.13988(11) 0.0191(4) Uani 1 1 d .
C6 C -0.07630(18) 0.17157(15) 0.06168(12) 0.0241(4) Uani 1 1 d .
C7 C -0.00891(19) 0.16913(16) -0.00916(12) 0.0281(5) Uani 1 1 d .
C8 C 0.10504(19) 0.12543(16) -0.00404(12) 0.0263(5) Uani 1 1 d .
C9 C 0.15509(16) 0.08157(14) 0.07234(11) 0.0205(4) Uani 1 1 d .
C10 C -0.10569(16) 0.13630(15) 0.21798(12) 0.0210(4) Uani 1 1 d .
C11 C -0.21023(18) 0.08711(16) 0.20850(13) 0.0293(5) Uani 1 1 d .
H11A H -0.2570 0.1215 0.1607 0.044 Uiso 1 1 calc R
H11B H -0.2555 0.0925 0.2602 0.044 Uiso 1 1 calc R
H11C H -0.1851 0.0159 0.1985 0.044 Uiso 1 1 calc R
C12 C -0.14014(18) 0.24700(15) 0.23747(13) 0.0275(5) Uani 1 1 d .
H12A H -0.0714 0.2760 0.2432 0.041 Uiso 1 1 calc R
H12B H -0.1832 0.2512 0.2902 0.041 Uiso 1 1 calc R
H12C H -0.1879 0.2845 0.1914 0.041 Uiso 1 1 calc R
C13 C 0.28104(17) 0.03538(15) 0.07819(13) 0.0233(4) Uani 1 1 d .
C14 C 0.3033(2) -0.07422(16) 0.05600(15) 0.0361(5) Uani 1 1 d .
H14A H 0.2563 -0.1123 0.0917 0.054 Uiso 1 1 calc R
H14B H 0.3842 -0.1036 0.0654 0.054 Uiso 1 1 calc R
H14C H 0.2836 -0.0772 -0.0034 0.054 Uiso 1 1 calc R
C15 C 0.35456(19) 0.09661(18) 0.02545(16) 0.0400(6) Uani 1 1 d .
H15A H 0.3399 0.0920 -0.0346 0.060 Uiso 1 1 calc R
H15B H 0.4354 0.0700 0.0382 0.060 Uiso 1 1 calc R
H15C H 0.3358 0.1673 0.0388 0.060 Uiso 1 1 calc R
C16 C 0.32234(16) -0.06676(13) 0.39037(11) 0.0179(4) Uani 1 1 d .
C17 C 0.29908(17) -0.05572(14) 0.47588(12) 0.0213(4) Uani 1 1 d .
C18 C 0.38938(18) -0.08794(16) 0.53298(13) 0.0258(4) Uani 1 1 d .
C19 C 0.49761(19) -0.12797(16) 0.50600(13) 0.0277(5) Uani 1 1 d .
C20 C 0.51763(18) -0.13674(15) 0.42078(13) 0.0252(4) Uani 1 1 d .
C21 C 0.43110(16) -0.10660(14) 0.36076(12) 0.0208(4) Uani 1 1 d .
C22 C 0.18030(18) -0.01481(17) 0.50588(12) 0.0274(5) Uani 1 1 d .
C23 C 0.12768(19) -0.10052(19) 0.54855(14) 0.0374(6) Uani 1 1 d .
H23A H 0.1202 -0.1492 0.5073 0.056 Uiso 1 1 calc R
H23B H 0.0521 -0.0729 0.5704 0.056 Uiso 1 1 calc R
H23C H 0.1771 -0.1342 0.5952 0.056 Uiso 1 1 calc R
C24 C 0.1776(2) 0.07077(18) 0.56361(14) 0.0397(6) Uani 1 1 d .
H24A H 0.2224 0.0454 0.6148 0.059 Uiso 1 1 calc R
H24B H 0.0984 0.0969 0.5790 0.059 Uiso 1 1 calc R
H24C H 0.2102 0.1249 0.5341 0.059 Uiso 1 1 calc R
C25 C 0.45620(18) -0.11700(16) 0.26748(13) 0.0256(4) Uani 1 1 d .
C26 C 0.5394(2) -0.04915(18) 0.23624(14) 0.0359(5) Uani 1 1 d .
H26A H 0.5074 0.0209 0.2467 0.054 Uiso 1 1 calc R
H26B H 0.5518 -0.0544 0.1756 0.054 Uiso 1 1 calc R
H26C H 0.6124 -0.0704 0.2664 0.054 Uiso 1 1 calc R
C27 C 0.5002(2) -0.22660(17) 0.24950(15) 0.0376(5) Uani 1 1 d .
H27A H 0.5715 -0.2521 0.2808 0.056 Uiso 1 1 calc R
H27B H 0.5141 -0.2307 0.1889 0.056 Uiso 1 1 calc R
H27C H 0.4431 -0.2673 0.2673 0.056 Uiso 1 1 calc R
C28 C 0.19768(15) 0.48892(13) 0.23778(11) 0.0161(4) Uani 1 1 d .
C29 C 0.26869(17) 0.60755(15) 0.15658(12) 0.0232(4) Uani 1 1 d .
C30 C 0.20520(17) 0.65515(15) 0.21462(12) 0.0206(4) Uani 1 1 d .
C31 C 0.34047(16) 0.43321(14) 0.12248(12) 0.0204(4) Uani 1 1 d .
C32 C 0.44533(16) 0.38582(15) 0.15794(13) 0.0230(4) Uani 1 1 d .
C33 C 0.52177(19) 0.32799(17) 0.10578(15) 0.0319(5) Uani 1 1 d .
C34 C 0.4938(2) 0.31949(17) 0.02227(15) 0.0338(5) Uani 1 1 d .
C35 C 0.3887(2) 0.36520(16) -0.01008(14) 0.0303(5) Uani 1 1 d .
C36 C 0.30778(17) 0.42241(14) 0.03953(12) 0.0233(4) Uani 1 1 d .
C37 C 0.47671(17) 0.39620(16) 0.24898(13) 0.0266(5) Uani 1 1 d .
C38 C 0.52506(19) 0.29461(17) 0.29565(15) 0.0363(5) Uani 1 1 d .
H38A H 0.4709 0.2489 0.2914 0.054 Uiso 1 1 calc R
H38B H 0.5375 0.3041 0.3552 0.054 Uiso 1 1 calc R
H38C H 0.5978 0.2656 0.2703 0.054 Uiso 1 1 calc R
C39 C 0.5587(2) 0.46942(18) 0.25440(15) 0.0397(6) Uani 1 1 d .
H39A H 0.6314 0.4420 0.2280 0.060 Uiso 1 1 calc R
H39B H 0.5722 0.4790 0.3137 0.060 Uiso 1 1 calc R
H39C H 0.5255 0.5343 0.2249 0.060 Uiso 1 1 calc R
C40 C 0.19007(19) 0.46879(16) 0.00585(13) 0.0281(5) Uani 1 1 d .
C41 C 0.1942(2) 0.55500(17) -0.06138(14) 0.0410(6) Uani 1 1 d .
H41A H 0.2284 0.6070 -0.0371 0.061 Uiso 1 1 calc R
H41B H 0.1165 0.5842 -0.0811 0.061 Uiso 1 1 calc R
H41C H 0.2403 0.5291 -0.1090 0.061 Uiso 1 1 calc R
C42 C 0.1304(2) 0.38905(17) -0.02766(14) 0.0356(5) Uani 1 1 d .
H42A H 0.1755 0.3572 -0.0735 0.053 Uiso 1 1 calc R
H42B H 0.0543 0.4210 -0.0489 0.053 Uiso 1 1 calc R
H42C H 0.1232 0.3378 0.0180 0.053 Uiso 1 1 calc R
C43 C 0.10266(16) 0.60215(13) 0.34476(11) 0.0182(4) Uani 1 1 d .
C44 C 0.17034(17) 0.59641(14) 0.41738(12) 0.0223(4) Uani 1 1 d .
C45 C 0.1136(2) 0.61661(16) 0.49302(13) 0.0292(5) Uani 1 1 d .
C46 C -0.0039(2) 0.64152(17) 0.49633(13) 0.0314(5) Uani 1 1 d .
C47 C -0.06814(19) 0.64695(16) 0.42350(13) 0.0265(5) Uani 1 1 d .
C48 C -0.01641(16) 0.62707(14) 0.34581(12) 0.0206(4) Uani 1 1 d .
C49 C -0.08968(17) 0.63495(15) 0.26732(12) 0.0234(4) Uani 1 1 d .
C50 C -0.1445(2) 0.74505(16) 0.24361(14) 0.0346(5) Uani 1 1 d .
H50A H -0.1929 0.7715 0.2899 0.052 Uiso 1 1 calc R
H50B H -0.1910 0.7490 0.1924 0.052 Uiso 1 1 calc R
H50C H -0.0845 0.7850 0.2333 0.052 Uiso 1 1 calc R
C51 C -0.1802(2) 0.56923(18) 0.27784(14) 0.0376(6) Uani 1 1 d .
H51A H -0.1431 0.4987 0.2898 0.056 Uiso 1 1 calc R
H51B H -0.2254 0.5758 0.2257 0.056 Uiso 1 1 calc R
H51C H -0.2305 0.5909 0.3247 0.056 Uiso 1 1 calc R
C52 C 0.29923(18) 0.56879(16) 0.41645(13) 0.0276(5) Uani 1 1 d .
C53 C 0.3551(2) 0.65109(17) 0.45089(16) 0.0408(6) Uani 1 1 d .
H53A H 0.3256 0.7159 0.4198 0.061 Uiso 1 1 calc R
H53B H 0.4381 0.6340 0.4439 0.061 Uiso 1 1 calc R
H53C H 0.3372 0.6558 0.5109 0.061 Uiso 1 1 calc R
C54 C 0.3419(2) 0.46713(17) 0.46435(15) 0.0374(5) Uani 1 1 d .
H54A H 0.3238 0.4718 0.5243 0.056 Uiso 1 1 calc R
H54B H 0.4247 0.4482 0.4577 0.056 Uiso 1 1 calc R
H54C H 0.3045 0.4160 0.4418 0.056 Uiso 1 1 calc R
H2 H 0.1680(18) -0.1733(17) 0.3391(13) 0.030(6) Uiso 1 1 d .
H3 H 0.0516(18) -0.0945(16) 0.2099(13) 0.027(6) Uiso 1 1 d .
H6 H -0.1520(18) 0.2031(15) 0.0583(12) 0.019(5) Uiso 1 1 d .
H7 H -0.0432(18) 0.2043(16) -0.0609(14) 0.030(6) Uiso 1 1 d .
H8 H 0.1515(18) 0.1274(15) -0.0503(13) 0.026(6) Uiso 1 1 d .
H10 H -0.0596(16) 0.1007(14) 0.2657(12) 0.013(5) Uiso 1 1 d .
H13 H 0.3055(17) 0.0363(15) 0.1355(13) 0.025(6) Uiso 1 1 d .
H18 H 0.3756(18) -0.0819(15) 0.5944(13) 0.028(6) Uiso 1 1 d .
H19 H 0.562(2) -0.1524(17) 0.5466(14) 0.037(6) Uiso 1 1 d .
H20 H 0.5889(18) -0.1628(15) 0.4007(12) 0.018(5) Uiso 1 1 d .
H22 H 0.1352(18) 0.0139(15) 0.4562(13) 0.025(5) Uiso 1 1 d .
H25 H 0.3837(18) -0.0940(15) 0.2365(12) 0.022(5) Uiso 1 1 d .
H29 H 0.3123(17) 0.6322(15) 0.1126(13) 0.026(6) Uiso 1 1 d .
H30 H 0.1882(18) 0.7210(17) 0.2250(13) 0.032(6) Uiso 1 1 d .
H33 H 0.5945(19) 0.2930(16) 0.1268(13) 0.028(6) Uiso 1 1 d .
H34 H 0.550(2) 0.2817(18) -0.0108(15) 0.048(7) Uiso 1 1 d .
H35 H 0.368(2) 0.3590(17) -0.0652(15) 0.040(7) Uiso 1 1 d .
H37 H 0.4085(17) 0.4250(14) 0.2780(12) 0.018(5) Uiso 1 1 d .
H40 H 0.1422(18) 0.4949(16) 0.0506(13) 0.029(6) Uiso 1 1 d .
H45 H 0.1570(19) 0.6131(16) 0.5423(14) 0.034(6) Uiso 1 1 d .
H46 H -0.045(2) 0.6561(18) 0.5472(15) 0.046(7) Uiso 1 1 d .
H47 H -0.1469(18) 0.6636(15) 0.4263(12) 0.021(5) Uiso 1 1 d .
H49 H -0.0416(16) 0.6116(14) 0.2243(12) 0.014(5) Uiso 1 1 d .
H52 H 0.3279(17) 0.5644(15) 0.3593(13) 0.023(5) Uiso 1 1 d .
N1 N 0.12791(12) 0.02506(11) 0.21982(9) 0.0159(3) Uani 1 1 d .
N2 N 0.22888(13) -0.04221(11) 0.33061(9) 0.0169(3) Uani 1 1 d .
N3 N 0.26614(13) 0.50534(11) 0.16980(9) 0.0180(3) Uani 1 1 d .
N4 N 0.16027(13) 0.58354(11) 0.26530(9) 0.0170(3) Uani 1 1 d .
P1 P 0.25553(5) 0.15383(4) 0.30308(3) 0.02222(12) Uani 1 1 d .
P2 P 0.19850(5) 0.26590(4) 0.20219(3) 0.02176(12) Uani 1 1 d .
P3 P 0.16127(5) 0.37958(4) 0.29041(3) 0.02185(12) Uani 1 1 d .

loop_
_atom_site_aniso_label
_atom_site_aniso_U_11
_atom_site_aniso_U_22
_atom_site_aniso_U_33
_atom_site_aniso_U_23
_atom_site_aniso_U_13
_atom_site_aniso_U_12
C1 0.0145(9) 0.0173(9) 0.0172(9) -0.0035(7) 0.0025(7) -0.0008(7)
C2 0.0213(10) 0.0165(10) 0.0238(10) -0.0006(8) 0.0020(8) -0.0043(8)
C3 0.0226(10) 0.0176(10) 0.0249(10) -0.0031(8) -0.0029(8) -0.0079(8)
C4 0.0208(10) 0.0151(9) 0.0159(9) -0.0029(7) -0.0010(7) -0.0034(7)
C5 0.0200(10) 0.0173(9) 0.0202(9) -0.0015(7) -0.0005(8) -0.0045(8)
C6 0.0219(11) 0.0250(11) 0.0239(10) 0.0003(8) -0.0049(8) -0.0013(9)
C7 0.0363(13) 0.0312(12) 0.0163(10) 0.0031(9) -0.0057(9) -0.0068(10)
C8 0.0329(12) 0.0313(12) 0.0159(9) -0.0040(8) 0.0038(9) -0.0087(9)
C9 0.0216(10) 0.0203(10) 0.0205(9) -0.0066(8) 0.0016(8) -0.0046(8)
C10 0.0171(10) 0.0234(10) 0.0203(10) 0.0012(8) 0.0007(8) 0.0008(8)
C11 0.0250(11) 0.0306(12) 0.0325(11) -0.0005(9) 0.0039(9) -0.0066(9)
C12 0.0241(11) 0.0267(11) 0.0303(11) -0.0029(9) 0.0058(9) -0.0008(9)
C13 0.0219(11) 0.0274(11) 0.0209(10) -0.0070(8) 0.0045(8) -0.0039(8)
C14 0.0322(13) 0.0299(12) 0.0456(14) -0.0133(10) 0.0011(11) 0.0000(10)
C15 0.0286(13) 0.0409(14) 0.0495(14) -0.0027(11) 0.0157(11) -0.0044(10)
C16 0.0191(10) 0.0134(9) 0.0207(9) -0.0001(7) -0.0047(8) -0.0017(7)
C17 0.0229(10) 0.0185(10) 0.0212(9) 0.0025(8) -0.0034(8) -0.0020(8)
C18 0.0291(12) 0.0273(11) 0.0202(10) 0.0021(8) -0.0058(9) -0.0042(9)
C19 0.0267(12) 0.0255(11) 0.0301(11) 0.0039(9) -0.0095(9) -0.0048(9)
C20 0.0172(10) 0.0238(11) 0.0336(11) 0.0002(9) -0.0008(9) -0.0015(8)
C21 0.0203(10) 0.0167(9) 0.0257(10) -0.0022(8) -0.0007(8) -0.0035(8)
C22 0.0243(11) 0.0370(12) 0.0176(10) -0.0002(9) -0.0017(8) 0.0021(9)
C23 0.0263(12) 0.0565(16) 0.0291(12) -0.0031(11) 0.0050(10) -0.0074(11)
C24 0.0407(14) 0.0408(14) 0.0331(12) -0.0107(11) -0.0001(11) 0.0070(11)
C25 0.0200(11) 0.0285(11) 0.0270(11) -0.0059(9) 0.0001(9) 0.0006(9)
C26 0.0342(13) 0.0432(14) 0.0307(12) -0.0036(10) 0.0076(10) -0.0080(11)
C27 0.0326(13) 0.0361(13) 0.0428(13) -0.0151(11) 0.0015(11) 0.0014(10)
C28 0.0137(9) 0.0165(9) 0.0175(9) -0.0028(7) -0.0005(7) -0.0001(7)
C29 0.0274(11) 0.0193(10) 0.0228(10) 0.0029(8) 0.0024(9) -0.0059(8)
C30 0.0289(11) 0.0128(10) 0.0195(9) 0.0012(8) -0.0030(8) -0.0034(8)
C31 0.0228(10) 0.0162(9) 0.0221(9) -0.0024(8) 0.0079(8) -0.0034(8)
C32 0.0188(10) 0.0210(10) 0.0303(10) -0.0039(8) 0.0074(8) -0.0058(8)
C33 0.0201(12) 0.0308(12) 0.0440(13) -0.0064(10) 0.0080(10) -0.0017(9)
C34 0.0314(13) 0.0282(12) 0.0430(13) -0.0129(10) 0.0206(11) -0.0054(10)
C35 0.0394(14) 0.0272(12) 0.0255(11) -0.0072(9) 0.0126(10) -0.0077(10)
C36 0.0292(11) 0.0180(10) 0.0229(10) -0.0014(8) 0.0071(8) -0.0054(8)
C37 0.0165(10) 0.0287(11) 0.0331(11) -0.0049(9) 0.0026(9) 0.0004(9)
C38 0.0299(13) 0.0355(13) 0.0429(13) 0.0026(11) -0.0053(10) -0.0064(10)
C39 0.0431(15) 0.0358(13) 0.0425(13) -0.0070(11) -0.0042(11) -0.0114(11)
C40 0.0354(13) 0.0298(12) 0.0183(10) -0.0032(9) 0.0024(9) -0.0038(9)
C41 0.0614(17) 0.0283(12) 0.0312(12) 0.0017(10) -0.0017(11) -0.0044(11)
C42 0.0423(14) 0.0352(13) 0.0289(11) 0.0011(10) -0.0066(10) -0.0075(11)
C43 0.0222(10) 0.0139(9) 0.0174(9) -0.0037(7) 0.0018(8) 0.0001(7)
C44 0.0271(11) 0.0195(10) 0.0202(9) -0.0018(8) -0.0009(8) -0.0037(8)
C45 0.0416(14) 0.0288(12) 0.0185(10) -0.0046(9) -0.0020(10) -0.0082(10)
C46 0.0431(14) 0.0316(12) 0.0208(10) -0.0101(9) 0.0099(10) -0.0077(10)
C47 0.0230(11) 0.0289(12) 0.0278(11) -0.0085(9) 0.0080(9) -0.0027(9)
C48 0.0227(10) 0.0172(9) 0.0220(9) -0.0071(8) 0.0018(8) -0.0021(8)
C49 0.0191(10) 0.0279(11) 0.0236(10) -0.0085(8) 0.0028(8) -0.0030(8)
C50 0.0364(13) 0.0308(12) 0.0359(12) -0.0014(10) -0.0089(10) -0.0046(10)
C51 0.0386(14) 0.0436(14) 0.0352(12) -0.0026(11) -0.0056(10) -0.0192(11)
C52 0.0275(12) 0.0306(12) 0.0237(11) 0.0002(9) -0.0052(9) -0.0035(9)
C53 0.0347(14) 0.0299(13) 0.0569(15) 0.0073(11) -0.0181(12) -0.0070(10)
C54 0.0384(14) 0.0285(12) 0.0429(13) -0.0007(10) -0.0117(11) -0.0006(10)
N1 0.0149(8) 0.0156(8) 0.0171(7) -0.0023(6) -0.0006(6) -0.0022(6)
N2 0.0175(8) 0.0156(8) 0.0175(8) -0.0020(6) -0.0015(6) -0.0020(6)
N3 0.0193(8) 0.0148(8) 0.0191(8) -0.0015(6) 0.0032(6) -0.0013(6)
N4 0.0186(8) 0.0155(8) 0.0163(7) -0.0020(6) 0.0017(6) -0.0017(6)
P1 0.0276(3) 0.0168(3) 0.0228(3) -0.0012(2) -0.0054(2) -0.0053(2)
P2 0.0300(3) 0.0167(3) 0.0191(2) -0.00232(19) 0.0014(2) -0.0052(2)
P3 0.0275(3) 0.0163(3) 0.0225(3) -0.0041(2) 0.0087(2) -0.0053(2)

loop_
_atom_type_symbol
_atom_type_description
_atom_type_scat_dispersion_real
_atom_type_scat_dispersion_imag
_atom_type_scat_source
C C 0.0033 0.0016 'International Tables Vol C Tables 4.2.6.8 and 6.1.1.4'
H H 0.0000 0.0000 'International Tables Vol C Tables 4.2.6.8 and 6.1.1.4'
N N 0.0061 0.0033 'International Tables Vol C Tables 4.2.6.8 and 6.1.1.4'
P P 0.1023 0.0942 'International Tables Vol C Tables 4.2.6.8 and 6.1.1.4'

loop_
_geom_angle_atom_site_label_1
_geom_angle_atom_site_label_2
_geom_angle_atom_site_label_3
_geom_angle
N1 C1 N2 104.19(15)
N1 C1 P1 135.24(14)
N2 C1 P1 120.19(13)
C3 C2 N2 107.52(17)
C3 C2 H2 131.6(13)
N2 C2 H2 120.9(13)
C2 C3 N1 108.02(17)
C2 C3 H3 130.4(13)
N1 C3 H3 121.6(13)
C5 C4 C9 123.14(17)
C5 C4 N1 118.42(15)
C9 C4 N1 118.16(16)
C4 C5 C6 117.27(17)
C4 C5 C10 122.53(16)
C6 C5 C10 120.13(17)
C7 C6 C5 121.0(2)
C7 C6 H6 120.1(12)
C5 C6 H6 118.9(12)
C8 C7 C6 120.46(19)
C8 C7 H7 121.9(13)
C6 C7 H7 117.4(13)
C7 C8 C9 121.26(18)
C7 C8 H8 120.8(13)
C9 C8 H8 117.8(13)
C8 C9 C4 116.80(18)
C8 C9 C13 121.17(17)
C4 C9 C13 122.03(17)
C5 C10 C11 111.49(16)
C5 C10 C12 109.96(16)
C11 C10 C12 111.64(16)
C5 C10 H10 107.8(11)
C11 C10 H10 108.4(11)
C12 C10 H10 107.4(11)
C10 C11 H11A 109.5
C10 C11 H11B 109.5
H11A C11 H11B 109.5
C10 C11 H11C 109.5
H11A C11 H11C 109.5
H11B C11 H11C 109.5
C10 C12 H12A 109.5
C10 C12 H12B 109.5
H12A C12 H12B 109.5
C10 C12 H12C 109.5
H12A C12 H12C 109.5
H12B C12 H12C 109.5
C9 C13 C15 112.59(17)
C9 C13 C14 111.56(17)
C15 C13 C14 111.13(18)
C9 C13 H13 108.1(12)
C15 C13 H13 105.5(12)
C14 C13 H13 107.6(12)
C13 C14 H14A 109.5
C13 C14 H14B 109.5
H14A C14 H14B 109.5
C13 C14 H14C 109.5
H14A C14 H14C 109.5
H14B C14 H14C 109.5
C13 C15 H15A 109.5
C13 C15 H15B 109.5
H15A C15 H15B 109.5
C13 C15 H15C 109.5
H15A C15 H15C 109.5
H15B C15 H15C 109.5
C17 C16 C21 122.86(17)
C17 C16 N2 118.59(16)
C21 C16 N2 118.42(16)
C18 C17 C16 117.32(18)
C18 C17 C22 121.12(18)
C16 C17 C22 121.51(17)
C19 C18 C17 121.34(19)
C19 C18 H18 119.2(12)
C17 C18 H18 119.4(12)
C18 C19 C20 119.7(2)
C18 C19 H19 121.5(13)
C20 C19 H19 118.8(13)
C19 C20 C21 121.74(19)
C19 C20 H20 121.8(12)
C21 C20 H20 116.5(12)
C20 C21 C16 117.05(18)
C20 C21 C25 120.37(17)
C16 C21 C25 122.58(17)
C17 C22 C24 112.64(18)
C17 C22 C23 109.90(17)
C24 C22 C23 111.48(18)
C17 C22 H22 107.0(12)
C24 C22 H22 106.5(12)
C23 C22 H22 109.1(12)
C22 C23 H23A 109.5
C22 C23 H23B 109.5
H23A C23 H23B 109.5
C22 C23 H23C 109.5
H23A C23 H23C 109.5
H23B C23 H23C 109.5
C22 C24 H24A 109.5
C22 C24 H24B 109.5
H24A C24 H24B 109.5
C22 C24 H24C 109.5
H24A C24 H24C 109.5
H24B C24 H24C 109.5
C21 C25 C27 111.60(18)
C21 C25 C26 110.63(17)
C27 C25 C26 111.49(18)
C21 C25 H25 107.3(11)
C27 C25 H25 107.7(12)
C26 C25 H25 107.9(11)
C25 C26 H26A 109.5
C25 C26 H26B 109.5
H26A C26 H26B 109.5
C25 C26 H26C 109.5
H26A C26 H26C 109.5
H26B C26 H26C 109.5
C25 C27 H27A 109.5
C25 C27 H27B 109.5
H27A C27 H27B 109.5
C25 C27 H27C 109.5
H27A C27 H27C 109.5
H27B C27 H27C 109.5
N4 C28 N3 104.18(15)
N4 C28 P3 121.97(13)
N3 C28 P3 133.78(14)
C30 C29 N3 108.16(17)
C30 C29 H29 130.6(13)
N3 C29 H29 121.2(13)
C29 C30 N4 107.71(17)
C29 C30 H30 132.0(14)
N4 C30 H30 120.3(14)
C32 C31 C36 123.44(17)
C32 C31 N3 118.73(17)
C36 C31 N3 117.51(17)
C31 C32 C33 117.02(19)
C31 C32 C37 122.20(17)
C33 C32 C37 120.78(19)
C34 C33 C32 120.8(2)
C34 C33 H33 118.4(13)
C32 C33 H33 120.8(13)
C35 C34 C33 120.6(2)
C35 C34 H34 122.1(15)
C33 C34 H34 117.3(15)
C34 C35 C36 121.1(2)
C34 C35 H35 121.9(15)
C36 C35 H35 117.0(15)
C35 C36 C31 116.85(19)
C35 C36 C40 121.52(19)
C31 C36 C40 121.62(17)
C32 C37 C39 111.35(17)
C32 C37 C38 112.28(18)
C39 C37 C38 110.89(19)
C32 C37 H37 108.5(11)
C39 C37 H37 106.1(11)
C38 C37 H37 107.4(11)
C37 C38 H38A 109.5
C37 C38 H38B 109.5
H38A C38 H38B 109.5
C37 C38 H38C 109.5
H38A C38 H38C 109.5
H38B C38 H38C 109.5
C37 C39 H39A 109.5
C37 C39 H39B 109.5
H39A C39 H39B 109.5
C37 C39 H39C 109.5
H39A C39 H39C 109.5
H39B C39 H39C 109.5
C36 C40 C42 111.07(18)
C36 C40 C41 111.59(18)
C42 C40 C41 111.23(18)
C36 C40 H40 110.1(13)
C42 C40 H40 104.3(13)
C41 C40 H40 108.2(13)
C40 C41 H41A 109.5
C40 C41 H41B 109.5
H41A C41 H41B 109.5
C40 C41 H41C 109.5
H41A C41 H41C 109.5
H41B C41 H41C 109.5
C40 C42 H42A 109.5
C40 C42 H42B 109.5
H42A C42 H42B 109.5
C40 C42 H42C 109.5
H42A C42 H42C 109.5
H42B C42 H42C 109.5
C48 C43 C44 122.87(17)
C48 C43 N4 119.29(16)
C44 C43 N4 117.82(16)
C45 C44 C43 117.06(19)
C45 C44 C52 119.99(18)
C43 C44 C52 122.94(17)
C46 C45 C44 121.6(2)
C46 C45 H45 119.9(14)
C44 C45 H45 118.5(14)
C45 C46 C47 119.89(19)
C45 C46 H46 123.5(15)
C47 C46 H46 116.7(15)
C46 C47 C48 121.3(2)
C46 C47 H47 119.4(12)
C48 C47 H47 119.3(12)
C43 C48 C47 117.31(18)
C43 C48 C49 123.02(16)
C47 C48 C49 119.66(18)
C48 C49 C51 111.80(17)
C48 C49 C50 110.40(16)
C51 C49 C50 110.88(18)
C48 C49 H49 106.8(12)
C51 C49 H49 108.0(11)
C50 C49 H49 108.8(11)
C49 C50 H50A 109.5
C49 C50 H50B 109.5
H50A C50 H50B 109.5
C49 C50 H50C 109.5
H50A C50 H50C 109.5
H50B C50 H50C 109.5
C49 C51 H51A 109.5
C49 C51 H51B 109.5
H51A C51 H51B 109.5
C49 C51 H51C 109.5
H51A C51 H51C 109.5
H51B C51 H51C 109.5
C44 C52 C54 111.46(18)
C44 C52 C53 111.72(18)
C54 C52 C53 110.85(18)
C44 C52 H52 111.4(12)
C54 C52 H52 107.3(12)
C53 C52 H52 103.7(12)
C52 C53 H53A 109.5
C52 C53 H53B 109.5
H53A C53 H53B 109.5
C52 C53 H53C 109.5
H53A C53 H53C 109.5
H53B C53 H53C 109.5
C52 C54 H54A 109.5
C52 C54 H54B 109.5
H54A C54 H54B 109.5
C52 C54 H54C 109.5
H54A C54 H54C 109.5
H54B C54 H54C 109.5
C1 N1 C3 109.75(15)
C1 N1 C4 129.88(15)
C3 N1 C4 120.20(15)
C1 N2 C2 110.29(15)
C1 N2 C16 125.34(15)
C2 N2 C16 123.65(15)
C28 N3 C29 109.94(15)
C28 N3 C31 129.35(15)
C29 N3 C31 120.17(15)
C28 N4 C30 110.00(15)
C28 N4 C43 124.10(15)
C30 N4 C43 124.79(15)
C1 P1 P2 105.71(6)
P3 P2 P1 90.53(3)
C28 P3 P2 105.03(6)

loop_
_geom_bond_atom_site_label_1
_geom_bond_atom_site_label_2
_geom_bond_distance
C1 N1 1.380(2)
C1 N2 1.384(2)
C1 P1 1.7632(19)
C2 C3 1.332(3)
C2 N2 1.386(2)
C2 H2 0.94(2)
C3 N1 1.394(2)
C3 H3 0.90(2)
C4 C5 1.390(3)
C4 C9 1.405(2)
C4 N1 1.449(2)
C5 C6 1.399(3)
C5 C10 1.518(2)
C6 C7 1.377(3)
C6 H6 0.92(2)
C7 C8 1.377(3)
C7 H7 0.97(2)
C8 C9 1.397(3)
C8 H8 0.92(2)
C9 C13 1.515(3)
C10 C11 1.531(3)
C10 C12 1.533(3)
C10 H10 0.981(19)
C11 H11A 0.9800
C11 H11B 0.9800
C11 H11C 0.9800
C12 H12A 0.9800
C12 H12B 0.9800
C12 H12C 0.9800
C13 C15 1.521(3)
C13 C14 1.526(3)
C13 H13 0.96(2)
C14 H14A 0.9800
C14 H14B 0.9800
C14 H14C 0.9800
C15 H15A 0.9800
C15 H15B 0.9800
C15 H15C 0.9800
C16 C17 1.398(3)
C16 C21 1.400(3)
C16 N2 1.443(2)
C17 C18 1.397(3)
C17 C22 1.508(3)
C18 C19 1.381(3)
C18 H18 1.00(2)
C19 C20 1.384(3)
C19 H19 0.99(2)
C20 C21 1.392(3)
C20 H20 0.92(2)
C21 C25 1.522(3)
C22 C24 1.527(3)
C22 C23 1.532(3)
C22 H22 0.97(2)
C23 H23A 0.9800
C23 H23B 0.9800
C23 H23C 0.9800
C24 H24A 0.9800
C24 H24B 0.9800
C24 H24C 0.9800
C25 C27 1.527(3)
C25 C26 1.529(3)
C25 H25 0.98(2)
C26 H26A 0.9800
C26 H26B 0.9800
C26 H26C 0.9800
C27 H27A 0.9800
C27 H27B 0.9800
C27 H27C 0.9800
C28 N4 1.379(2)
C28 N3 1.379(2)
C28 P3 1.7687(18)
C29 C30 1.318(3)
C29 N3 1.390(2)
C29 H29 0.95(2)
C30 N4 1.395(2)
C30 H30 0.90(2)
C31 C32 1.395(3)
C31 C36 1.403(3)
C31 N3 1.443(2)
C32 C33 1.397(3)
C32 C37 1.520(3)
C33 C34 1.389(3)
C33 H33 0.96(2)
C34 C35 1.374(3)
C34 H34 0.94(3)
C35 C36 1.398(3)
C35 H35 0.93(2)
C36 C40 1.510(3)
C37 C39 1.524(3)
C37 C38 1.527(3)
C37 H37 0.96(2)
C38 H38A 0.9800
C38 H38B 0.9800
C38 H38C 0.9800
C39 H39A 0.9800
C39 H39B 0.9800
C39 H39C 0.9800
C40 C42 1.528(3)
C40 C41 1.530(3)
C40 H40 0.96(2)
C41 H41A 0.9800
C41 H41B 0.9800
C41 H41C 0.9800
C42 H42A 0.9800
C42 H42B 0.9800
C42 H42C 0.9800
C43 C48 1.396(3)
C43 C44 1.402(3)
C43 N4 1.449(2)
C44 C45 1.395(3)
C44 C52 1.512(3)
C45 C46 1.379(3)
C45 H45 0.93(2)
C46 C47 1.382(3)
C46 H46 0.96(2)
C47 C48 1.398(3)
C47 H47 0.93(2)
C48 C49 1.513(3)
C49 C51 1.522(3)
C49 C50 1.532(3)
C49 H49 0.924(19)
C50 H50A 0.9800
C50 H50B 0.9800
C50 H50C 0.9800
C51 H51A 0.9800
C51 H51B 0.9800
C51 H51C 0.9800
C52 C54 1.523(3)
C52 C53 1.536(3)
C52 H52 0.97(2)
C53 H53A 0.9800
C53 H53B 0.9800
C53 H53C 0.9800
C54 H54A 0.9800
C54 H54B 0.9800
C54 H54C 0.9800
P1 P2 2.1448(7)
P2 P3 2.1435(7)

loop_
_geom_torsion_atom_site_label_1
_geom_torsion_atom_site_label_2
_geom_torsion_atom_site_label_3
_geom_torsion_atom_site_label_4
_geom_torsion
N2 C2 C3 N1 -0.7(2)
C9 C4 C5 C6 2.1(3)
N1 C4 C5 C6 -171.54(16)
C9 C4 C5 C10 -174.82(17)
N1 C4 C5 C10 11.5(3)
C4 C5 C6 C7 -0.1(3)
C10 C5 C6 C7 176.93(18)
C5 C6 C7 C8 -1.3(3)
C6 C7 C8 C9 0.7(3)
C7 C8 C9 C4 1.2(3)
C7 C8 C9 C13 -178.76(19)
C5 C4 C9 C8 -2.7(3)
N1 C4 C9 C8 171.04(17)
C5 C4 C9 C13 177.27(17)
N1 C4 C9 C13 -9.0(3)
C4 C5 C10 C11 -122.73(19)
C6 C5 C10 C11 60.4(2)
C4 C5 C10 C12 112.9(2)
C6 C5 C10 C12 -64.0(2)
C8 C9 C13 C15 39.4(3)
C4 C9 C13 C15 -140.54(19)
C8 C9 C13 C14 -86.4(2)
C4 C9 C13 C14 93.7(2)
C21 C16 C17 C18 -1.1(3)
N2 C16 C17 C18 174.79(16)
C21 C16 C17 C22 -178.53(18)
N2 C16 C17 C22 -2.7(3)
C16 C17 C18 C19 0.8(3)
C22 C17 C18 C19 178.24(19)
C17 C18 C19 C20 -0.1(3)
C18 C19 C20 C21 -0.3(3)
C19 C20 C21 C16 0.0(3)
C19 C20 C21 C25 179.80(19)
C17 C16 C21 C20 0.7(3)
N2 C16 C21 C20 -175.18(16)
C17 C16 C21 C25 -179.09(18)
N2 C16 C21 C25 5.0(3)
C18 C17 C22 C24 53.3(3)
C16 C17 C22 C24 -129.3(2)
C18 C17 C22 C23 -71.7(2)
C16 C17 C22 C23 105.7(2)
C20 C21 C25 C27 60.2(2)
C16 C21 C25 C27 -120.1(2)
C20 C21 C25 C26 -64.6(2)
C16 C21 C25 C26 115.2(2)
N3 C29 C30 N4 -0.6(2)
C36 C31 C32 C33 2.4(3)
N3 C31 C32 C33 -170.90(17)
C36 C31 C32 C37 -177.91(18)
N3 C31 C32 C37 8.8(3)
C31 C32 C33 C34 0.6(3)
C37 C32 C33 C34 -179.16(19)
C32 C33 C34 C35 -2.1(3)
C33 C34 C35 C36 0.9(3)
C34 C35 C36 C31 1.9(3)
C34 C35 C36 C40 -177.04(19)
C32 C31 C36 C35 -3.6(3)
N3 C31 C36 C35 169.77(17)
C32 C31 C36 C40 175.35(18)
N3 C31 C36 C40 -11.3(3)
C31 C32 C37 C39 -103.0(2)
C33 C32 C37 C39 76.7(2)
C31 C32 C37 C38 132.0(2)
C33 C32 C37 C38 -48.3(3)
C35 C36 C40 C42 54.9(2)
C31 C36 C40 C42 -124.0(2)
C35 C36 C40 C41 -69.8(2)
C31 C36 C40 C41 111.3(2)
C48 C43 C44 C45 0.2(3)
N4 C43 C44 C45 178.68(17)
C48 C43 C44 C52 179.61(18)
N4 C43 C44 C52 -1.9(3)
C43 C44 C45 C46 -0.2(3)
C52 C44 C45 C46 -179.7(2)
C44 C45 C46 C47 0.0(3)
C45 C46 C47 C48 0.4(3)
C44 C43 C48 C47 0.1(3)
N4 C43 C48 C47 -178.36(17)
C44 C43 C48 C49 179.00(18)
N4 C43 C48 C49 0.5(3)
C46 C47 C48 C43 -0.4(3)
C46 C47 C48 C49 -179.33(19)
C43 C48 C49 C51 126.0(2)
C47 C48 C49 C51 -55.1(2)
C43 C48 C49 C50 -110.1(2)
C47 C48 C49 C50 68.8(2)
C45 C44 C52 C54 66.8(2)
C43 C44 C52 C54 -112.6(2)
C45 C44 C52 C53 -57.8(3)
C43 C44 C52 C53 122.8(2)
N2 C1 N1 C3 4.35(18)
P1 C1 N1 C3 -168.19(16)
N2 C1 N1 C4 -170.74(16)
P1 C1 N1 C4 16.7(3)
C2 C3 N1 C1 -2.4(2)
C2 C3 N1 C4 173.28(16)
C5 C4 N1 C1 -110.4(2)
C9 C4 N1 C1 75.6(2)
C5 C4 N1 C3 74.9(2)
C9 C4 N1 C3 -99.1(2)
N1 C1 N2 C2 -4.82(19)
P1 C1 N2 C2 169.12(13)
N1 C1 N2 C16 165.70(15)
P1 C1 N2 C16 -20.4(2)
C3 C2 N2 C1 3.5(2)
C3 C2 N2 C16 -167.17(16)
C17 C16 N2 C1 102.0(2)
C21 C16 N2 C1 -82.0(2)
C17 C16 N2 C2 -88.7(2)
C21 C16 N2 C2 87.3(2)
N4 C28 N3 C29 -0.5(2)
P3 C28 N3 C29 -177.43(16)
N4 C28 N3 C31 170.97(17)
P3 C28 N3 C31 -5.9(3)
C30 C29 N3 C28 0.7(2)
C30 C29 N3 C31 -171.69(17)
C32 C31 N3 C28 -76.3(2)
C36 C31 N3 C28 110.0(2)
C32 C31 N3 C29 94.5(2)
C36 C31 N3 C29 -79.2(2)
N3 C28 N4 C30 0.17(19)
P3 C28 N4 C30 177.54(13)
N3 C28 N4 C43 -168.25(16)
P3 C28 N4 C43 9.1(2)
C29 C30 N4 C28 0.3(2)
C29 C30 N4 C43 168.58(17)
C48 C43 N4 C28 -97.7(2)
C44 C43 N4 C28 83.8(2)
C48 C43 N4 C30 95.6(2)
C44 C43 N4 C30 -82.9(2)
N1 C1 P1 P2 -10.29(19)
N2 C1 P1 P2 178.08(12)
C1 P1 P2 P3 139.84(6)
N4 C28 P3 P2 163.74(13)
N3 C28 P3 P2 -19.8(2)
P1 P2 P3 C28 143.48(7)
